data_2218673
loop_
_publ_author_name
'Gong, Xing-Xuan'
'Xu, Hai-Jun'

_publ_section_title
;
 4-(2-Hydroxybenzylideneamino)benzonitrile
;
_journal_coeditor_code DN2347
_journal_issue 7
_journal_name_full 'Acta Crystallographica Section E'
_journal_page_first o1188
_journal_paper_doi 10.1107/S160053680801564X
_journal_volume 64
_journal_year 2008
_chemical_formula_iupac 'C14 H10 N2 O'
_chemical_formula_moiety 'C14 H10 N2 O'
_chemical_formula_sum 'C14 H10 N2 O'
_chemical_formula_weight 222.24
_chemical_name_systematic
;
4-(2-Hydroxybenzylideneamino)benzonitrile
;
_space_group_IT_number 15
_symmetry_cell_setting monoclinic
_symmetry_space_group_name_Hall '-C 2yc'
_symmetry_space_group_name_H-M 'C 1 2/c 1'
_atom_sites_solution_hydrogens geom
_atom_sites_solution_primary direct
_atom_sites_solution_secondary difmap
_audit_creation_method SHELXL-97
_cell_angle_alpha 90.00
_cell_angle_beta 109.91(3)
_cell_angle_gamma 90.00
_cell_formula_units_Z 8
_cell_length_a 28.071(6)
_cell_length_b 5.8471(12)
_cell_length_c 14.687(3)
_cell_measurement_reflns_used 7031
_cell_measurement_temperature 293(2)
_cell_measurement_theta_max 28.965
_cell_measurement_theta_min 3.085
_cell_volume 2266.5(9)
_computing_cell_refinement 'CrystalClear (Rigaku, 2005)'
_computing_data_collection 'CrystalClear (Rigaku, 2005)'
_computing_data_reduction 'CrystalClear (Rigaku, 2005)'
_computing_molecular_graphics 'SHELXTL (Sheldrick, 2008)'
_computing_publication_material 'SHELXTL (Sheldrick, 2008)'
_computing_structure_refinement 'SHELXL97 (Sheldrick, 2008)'
_computing_structure_solution 'SHELXS97 (Sheldrick, 2008)'
_diffrn_ambient_temperature 293(2)
_diffrn_detector_area_resol_mean 13.6612
_diffrn_measured_fraction_theta_full 0.998
_diffrn_measured_fraction_theta_max 0.998
_diffrn_measurement_device_type 'Rigaku Mercury2 (2x2 bin mode)'
_diffrn_measurement_method \w
_diffrn_radiation_monochromator graphite
_diffrn_radiation_source 'fine-focus sealed tube'
_diffrn_radiation_type MoK\a
_diffrn_radiation_wavelength 0.71073
_diffrn_reflns_av_R_equivalents 0.1322
_diffrn_reflns_av_sigmaI/netI 0.1126
_diffrn_reflns_limit_h_max 34
_diffrn_reflns_limit_h_min -34
_diffrn_reflns_limit_k_max 7
_diffrn_reflns_limit_k_min -7
_diffrn_reflns_limit_l_max 18
_diffrn_reflns_limit_l_min -18
_diffrn_reflns_number 9782
_diffrn_reflns_theta_full 26.00
_diffrn_reflns_theta_max 26.00
_diffrn_reflns_theta_min 3.47
_diffrn_standards_number 0
_exptl_absorpt_coefficient_mu 0.084
_exptl_absorpt_correction_T_max 1.00
_exptl_absorpt_correction_T_min 0.915
_exptl_absorpt_correction_type multi-scan
_exptl_absorpt_process_details '(CrystalClear; Rigaku, 2005)'
_exptl_crystal_colour Yellow
_exptl_crystal_density_diffrn 1.303
_exptl_crystal_density_method 'not measured'
_exptl_crystal_description block
_exptl_crystal_F_000 928
_exptl_crystal_size_max 0.12
_exptl_crystal_size_mid 0.11
_exptl_crystal_size_min 0.03
_refine_diff_density_max 0.184
_refine_diff_density_min -0.185
_refine_ls_extinction_method none
_refine_ls_goodness_of_fit_ref 0.968
_refine_ls_hydrogen_treatment constr
_refine_ls_matrix_type full
_refine_ls_number_parameters 154
_refine_ls_number_reflns 2223
_refine_ls_number_restraints 0
_refine_ls_restrained_S_all 0.968
_refine_ls_R_factor_all 0.1920
_refine_ls_R_factor_gt 0.0766
_refine_ls_shift/su_max 0.000
_refine_ls_shift/su_mean 0.000
_refine_ls_structure_factor_coef Fsqd
_refine_ls_weighting_details 'calc w=1/[\s^2^(Fo^2^)+(0.0584P)^2^] where P=(Fo^2^+2Fc^2^)/3'
_refine_ls_weighting_scheme calc
_refine_ls_wR_factor_gt 0.1418
_refine_ls_wR_factor_ref 0.1758
_reflns_number_gt 971
_reflns_number_total 2223
_reflns_threshold_expression I>2\s(I)
_cod_data_source_file dn2347.cif
_cod_data_source_block I
_cod_original_cell_volume 2266.6(9)
_cod_original_sg_symbol_H-M 'C 2/c'
_cod_database_code 2218673
_cod_database_fobs_code 2218673

loop_
_symmetry_equiv_pos_as_xyz
'x, y, z'
'-x, y, -z+1/2'
'x+1/2, y+1/2, z'
'-x+1/2, y+1/2, -z+1/2'
'-x, -y, -z'
'x, -y, z-1/2'
'-x+1/2, -y+1/2, -z'
'x+1/2, -y+1/2, z-1/2'

loop_
_atom_site_type_symbol
_atom_site_label
_atom_site_fract_x
_atom_site_fract_y
_atom_site_fract_z
_atom_site_U_iso_or_equiv
_atom_site_adp_type
_atom_site_calc_flag
_atom_site_refinement_flags
_atom_site_occupancy
C C13 0.34671(13) 0.0317(6) 0.9348(3) 0.0487(10) Uani d . 1
H H14A 0.3362 -0.0983 0.9592 0.058 Uiso calc R 1
C C7 0.22581(13) 0.3041(6) 0.8582(2) 0.0466(10) Uani d . 1
H H13A 0.2331 0.4471 0.8385 0.056 Uiso calc R 1
N N1 0.26153(10) 0.1571(4) 0.8889(2) 0.0443(8) Uani d . 1
C C3 0.11223(12) 0.0032(6) 0.8792(3) 0.0504(10) Uani d . 1
H H12A 0.1038 -0.1343 0.9017 0.061 Uiso calc R 1
C C10 0.37793(13) 0.4177(6) 0.8639(3) 0.0527(11) Uani d . 1
H H11A 0.3889 0.5492 0.8414 0.063 Uiso calc R 1
C C11 0.41195(13) 0.2453(7) 0.9055(3) 0.0479(10) Uani d . 1
C C8 0.31195(12) 0.1997(6) 0.8920(2) 0.0396(9) Uani d . 1
C C9 0.32765(13) 0.3953(6) 0.8557(3) 0.0485(10) Uani d . 1
H H8A 0.3045 0.5095 0.8262 0.058 Uiso calc R 1
O O1 0.19746(9) -0.1128(4) 0.92932(18) 0.0630(8) Uani d . 1
H H1B 0.2253 -0.0677 0.9302 0.095 Uiso calc R 1
C C2 0.16187(13) 0.0481(6) 0.8873(3) 0.0439(9) Uani d . 1
C C1 0.17471(12) 0.2547(6) 0.8532(2) 0.0384(9) Uani d . 1
C C6 0.13639(13) 0.4125(6) 0.8116(3) 0.0497(10) Uani d . 1
H H5A 0.1444 0.5505 0.7888 0.060 Uiso calc R 1
C C14 0.46381(14) 0.2676(6) 0.9108(3) 0.0591(12) Uani d . 1
C C12 0.39627(13) 0.0523(6) 0.9420(3) 0.0522(10) Uani d . 1
H H3A 0.4193 -0.0625 0.9713 0.063 Uiso calc R 1
C C4 0.07550(14) 0.1627(7) 0.8377(3) 0.0545(11) Uani d . 1
H H2A 0.0422 0.1319 0.8323 0.065 Uiso calc R 1
C C5 0.08702(14) 0.3697(7) 0.8034(3) 0.0602(12) Uani d . 1
H H1A 0.0618 0.4769 0.7754 0.072 Uiso calc R 1
N N2 0.50503(13) 0.2785(6) 0.9144(3) 0.0899(13) Uani d . 1

loop_
_atom_site_aniso_label
_atom_site_aniso_U_11
_atom_site_aniso_U_22
_atom_site_aniso_U_33
_atom_site_aniso_U_12
_atom_site_aniso_U_13
_atom_site_aniso_U_23
C13 0.052(2) 0.041(2) 0.055(3) 0.0006(19) 0.020(2) 0.0061(19)
C7 0.058(3) 0.045(2) 0.038(2) -0.009(2) 0.0190(19) 0.0019(18)
N1 0.0419(17) 0.0436(18) 0.048(2) -0.0016(15) 0.0161(15) 0.0017(15)
C3 0.051(2) 0.051(2) 0.051(3) -0.007(2) 0.019(2) 0.003(2)
C10 0.055(2) 0.052(2) 0.056(3) -0.011(2) 0.026(2) 0.001(2)
C11 0.042(2) 0.055(2) 0.049(2) -0.005(2) 0.0189(19) 0.001(2)
C8 0.038(2) 0.046(2) 0.036(2) -0.0043(18) 0.0143(17) -0.0006(18)
C9 0.049(2) 0.046(2) 0.051(3) 0.0014(19) 0.0181(19) 0.0106(19)
O1 0.0538(17) 0.0503(16) 0.087(2) 0.0003(13) 0.0273(15) 0.0197(14)
C2 0.042(2) 0.045(2) 0.044(2) 0.0030(19) 0.0135(19) 0.0047(18)
C1 0.038(2) 0.042(2) 0.035(2) -0.0046(18) 0.0124(17) -0.0021(17)
C6 0.049(2) 0.050(2) 0.053(3) -0.001(2) 0.0212(19) 0.009(2)
C14 0.045(3) 0.061(3) 0.070(3) 0.002(2) 0.017(2) 0.009(2)
C12 0.044(2) 0.050(2) 0.062(3) 0.0027(19) 0.017(2) 0.005(2)
C4 0.042(2) 0.069(3) 0.056(3) -0.003(2) 0.021(2) 0.003(2)
C5 0.054(3) 0.065(3) 0.063(3) 0.014(2) 0.021(2) 0.010(2)
N2 0.050(2) 0.097(3) 0.124(4) 0.002(2) 0.033(2) 0.029(3)

loop_
_atom_type_symbol
_atom_type_description
_atom_type_scat_dispersion_real
_atom_type_scat_dispersion_imag
_atom_type_scat_source
C C 0.0033 0.0016 'International Tables Vol C Tables 4.2.6.8 and 6.1.1.4'
H H 0.0000 0.0000 'International Tables Vol C Tables 4.2.6.8 and 6.1.1.4'
N N 0.0061 0.0033 'International Tables Vol C Tables 4.2.6.8 and 6.1.1.4'
O O 0.0106 0.0060 'International Tables Vol C Tables 4.2.6.8 and 6.1.1.4'

loop_
_geom_angle_atom_site_label_1
_geom_angle_atom_site_label_2
_geom_angle_atom_site_label_3
_geom_angle
C12 C13 C8 121.2(3)
C12 C13 H14A 119.4
C8 C13 H14A 119.4
N1 C7 C1 122.0(3)
N1 C7 H13A 119.0
C1 C7 H13A 119.0
C7 N1 C8 123.0(3)
C4 C3 C2 119.5(3)
C4 C3 H12A 120.2
C2 C3 H12A 120.2
C11 C10 C9 120.1(3)
C11 C10 H11A 119.9
C9 C10 H11A 119.9
C10 C11 C12 120.2(3)
C10 C11 C14 119.5(3)
C12 C11 C14 120.2(4)
C13 C8 C9 119.5(3)
C13 C8 N1 115.6(3)
C9 C8 N1 124.9(3)
C10 C9 C8 119.4(3)
C10 C9 H8A 120.3
C8 C9 H8A 120.3
C2 O1 H1B 109.5
O1 C2 C3 118.1(3)
O1 C2 C1 121.4(3)
C3 C2 C1 120.5(3)
C6 C1 C2 118.3(3)
C6 C1 C7 119.8(3)
C2 C1 C7 121.8(3)
C5 C6 C1 121.6(3)
C5 C6 H5A 119.2
C1 C6 H5A 119.2
N2 C14 C11 178.0(5)
C13 C12 C11 119.5(3)
C13 C12 H3A 120.3
C11 C12 H3A 120.3
C3 C4 C5 121.4(3)
C3 C4 H2A 119.3
C5 C4 H2A 119.3
C6 C5 C4 118.6(3)
C6 C5 H1A 120.7
C4 C5 H1A 120.7

loop_
_geom_bond_atom_site_label_1
_geom_bond_atom_site_label_2
_geom_bond_distance
C13 C12 1.364(4)
C13 C8 1.376(4)
C13 H14A 0.9300
C7 N1 1.280(4)
C7 C1 1.440(4)
C7 H13A 0.9300
N1 C8 1.422(4)
C3 C4 1.370(4)
C3 C2 1.383(4)
C3 H12A 0.9300
C10 C11 1.380(5)
C10 C9 1.381(4)
C10 H11A 0.9300
C11 C12 1.384(4)
C11 C14 1.437(5)
C8 C9 1.395(4)
C9 H8A 0.9300
O1 C2 1.358(4)
O1 H1B 0.8200
C2 C1 1.401(4)
C1 C6 1.391(4)
C6 C5 1.373(4)
C6 H5A 0.9300
C14 N2 1.142(4)
C12 H3A 0.9300
C4 C5 1.391(5)
C4 H2A 0.9300
C5 H1A 0.9300

loop_
_geom_hbond_atom_site_label_D
_geom_hbond_atom_site_label_H
_geom_hbond_atom_site_label_A
_geom_hbond_distance_DH
_geom_hbond_distance_HA
_geom_hbond_distance_DA
_geom_hbond_angle_DHA
O1 H1B N1 0.82 1.88 2.609(4) 146.6

loop_
_cod_related_entry_id
_cod_related_entry_database
_cod_related_entry_code
1 ChemSpider 30655523
